data_1568870
loop_
_publ_author_name
'Sun, Xiaofei'
'Hinz, Alexander'
'Schulz, Stephan'
'Zimmermann, Lisa'
'Scheer, Manfred'
'Roesky, Peter W.'

_publ_section_title
;
 Snapshots of sequential polyphosphide rearrangement upon metallatetrylene
 addition.
;
_journal_issue 18
_journal_name_full 'Chemical science'
_journal_page_first 4769
_journal_page_last 4776
_journal_paper_doi 10.1039/d3sc00806a
_journal_volume 14
_journal_year 2023
_chemical_formula_moiety 'C54 H79 Cl Fe Ga N4 P5 Si'
_chemical_formula_sum 'C54 H79 Cl Fe Ga N4 P5 Si'
_chemical_formula_weight 1128.17
_space_group_crystal_system monoclinic
_space_group_IT_number 14
_space_group_name_Hall '-P 2yn'
_space_group_name_H-M_alt 'P 1 21/n 1'
_atom_sites_solution_hydrogens geom
_atom_sites_solution_primary dual
_audit_creation_date 2022-12-06
_audit_creation_method
;
Olex2 1.5
(compiled 2022.04.07 svn.rca3783a0 for OlexSys, GUI svn.r6498)
;
_audit_update_record
;
2022-12-09 deposited with the CCDC.	2023-03-31 downloaded from the CCDC.
;
_cell_angle_alpha 90
_cell_angle_beta 102.858(3)
_cell_angle_gamma 90
_cell_formula_units_Z 4
_cell_length_a 20.5768(7)
_cell_length_b 16.8498(4)
_cell_length_c 22.4111(8)
_cell_measurement_reflns_used 75974
_cell_measurement_temperature 100
_cell_measurement_theta_max 29.66
_cell_measurement_theta_min 2.98
_cell_volume 7575.4(4)
_computing_cell_refinement 'X-Area Recipe 1.33.0.0 (STOE, 2015)'
_computing_data_collection 'X-Area Pilatus3_SV 1.31.150.0 (STOE, 2018)'
_computing_data_reduction
;
X-Area Integrate 2.5.1.0 (STOE, 2021)
X-Area LANA 2.6.2.0 (STOE, 2021)
;
_computing_molecular_graphics 'Olex2 1.5 (Dolomanov et al., 2009)'
_computing_publication_material 'Olex2 1.5 (Dolomanov et al., 2009)'
_computing_structure_refinement 'SHELXL 2019/2 (Sheldrick, 2015)'
_computing_structure_solution 'SHELXT  (Sheldrick, 2015)'
_diffrn_ambient_temperature 100
_diffrn_detector 'EIGER2 1M CDTE'
_diffrn_detector_area_resol_mean 13.33
_diffrn_measured_fraction_theta_full 0.995
_diffrn_measured_fraction_theta_max 0.994
_diffrn_measurement_details '362 frames, detector distance = 40 mm'
_diffrn_measurement_device 'Eulerian 4-circle diffractometer'
_diffrn_measurement_device_type 'STOE STADIVARI'
_diffrn_measurement_method 'rotation method, \w scans'
_diffrn_radiation_collimation '1.2 0.6 mm diameter'
_diffrn_radiation_monochromator 'Graded multilayer mirror'
_diffrn_radiation_polarisn_norm 270
_diffrn_radiation_probe x-ray
_diffrn_radiation_type 'Mo K\a'
_diffrn_radiation_wavelength 0.71073
_diffrn_reflns_av_R_equivalents 0.0401
_diffrn_reflns_av_unetI/netI 0.0389
_diffrn_reflns_Laue_measured_fraction_full 0.995
_diffrn_reflns_Laue_measured_fraction_max 0.994
_diffrn_reflns_limit_h_max 25
_diffrn_reflns_limit_h_min -25
_diffrn_reflns_limit_k_max 20
_diffrn_reflns_limit_k_min -20
_diffrn_reflns_limit_l_max 27
_diffrn_reflns_limit_l_min -27
_diffrn_reflns_number 55507
_diffrn_reflns_point_group_measured_fraction_full 0.995
_diffrn_reflns_point_group_measured_fraction_max 0.994
_diffrn_reflns_theta_full 25.242
_diffrn_reflns_theta_max 25.999
_diffrn_reflns_theta_min 2.981
_diffrn_source Axo_Mo
_diffrn_source_current 0.830
_diffrn_source_power 0.050
_diffrn_source_voltage 60
_exptl_absorpt_coefficient_mu 0.733
_exptl_absorpt_correction_T_max 0.9838
_exptl_absorpt_correction_T_min 0.1317
_exptl_absorpt_correction_type multi-scan
_exptl_absorpt_process_details
;
STOE X-Red32, absorption correction by Gaussian integration, analogous to
P. Coppens, "The Evaluation of Absorption and Extinction in Single-Crystal
Structure Analysis", published in: F. R. Ahmed (Editor), "Crystallographic
Computing", Munksgaard, Copenhagen (1970), 255 - 270.
Afterwards scaling of reflection intensities was performed within STOE LANA.
J. Koziskova, F. Hahn, J. Richter, J. Kozisek, "Comparison of different
absorption corrections on the model structure of tetrakis(\m~2~-acetato)-
diaqua-di-copper(II)", Acta Chimica Slovaca, vol. 9, no. 2, 2016, pp. 136 - 140.
;
_exptl_crystal_colour red
_exptl_crystal_colour_primary red
_exptl_crystal_density_diffrn 0.989
_exptl_crystal_density_method 'not measured'
_exptl_crystal_description plate
_exptl_crystal_F_000 2376
_exptl_crystal_size_max 0.264
_exptl_crystal_size_mid 0.173
_exptl_crystal_size_min 0.068
_refine_diff_density_max 0.892
_refine_diff_density_min -0.797
_refine_diff_density_rms 0.086
_refine_ls_extinction_method none
_refine_ls_goodness_of_fit_ref 1.045
_refine_ls_hydrogen_treatment constr
_refine_ls_matrix_type full
_refine_ls_number_parameters 625
_refine_ls_number_reflns 14803
_refine_ls_number_restraints 0
_refine_ls_restrained_S_all 1.045
_refine_ls_R_factor_all 0.0776
_refine_ls_R_factor_gt 0.0633
_refine_ls_shift/su_max 0.001
_refine_ls_shift/su_mean 0.000
_refine_ls_structure_factor_coef Fsqd
_refine_ls_weighting_details 'w=1/[\s^2^(Fo^2^)+(0.0562P)^2^+24.1372P] where P=(Fo^2^+2Fc^2^)/3'
_refine_ls_weighting_scheme calc
_refine_ls_wR_factor_gt 0.1505
_refine_ls_wR_factor_ref 0.1587
_reflns_Friedel_coverage 0.000
_reflns_number_gt 11877
_reflns_number_total 14803
_reflns_threshold_expression 'I > 2\s(I)'
_cod_data_source_file d3sc00806a2.cif
_cod_data_source_block xf455clt
_cod_depositor_comments 'Adding full bibliography for 1568870--1568876.cif.'
_cod_database_code 1568870
_shelx_shelxl_version_number 2019/2
_audit_contact_author
;
      Prof. Dr. Peter W. Roesky
      Karlsruher Institut fuer Technologie (KIT), CS
      Institut fuer Anorganische Chemie (AOC)
      Lehrstuhl fuer Anorganische Funktionsmaterialien
      Engesserstr. 15, Geb. 30.45
      76131 Karlsruhe 
      Bundesrepublik Deutschland
;
_audit_contact_letter
;
;
_shelx_space_group_comment
;
The symmetry employed for this shelxl refinement is uniquely defined
by the following loop, which should always be used as a source of
symmetry information in preference to the above space-group names.
They are only intended as comments.
;
_shelx_estimated_absorpt_t_max 0.952
_shelx_estimated_absorpt_t_min 0.830
_olex2_refinement_description
;
1. Fixed Uiso
 At 1.2 times of:
  All C(H) groups
 At 1.5 times of:
  All C(H,H,H) groups
2.a Ternary CH refined with riding coordinates:
 C34(H34), C35(H35), C49(H49), C52(H52)
2.b Aromatic/amide H refined with riding coordinates:
 C17(H17), C18(H18), C19(H19), C20(H20), C21(H21), C28(H28), C29(H29),
 C30(H30), C39(H39), C45(H45), C46(H46), C47(H47)
2.c Idealised Me refined as rotating group:
 C6(H6A,H6B,H6C), C7(H7A,H7B,H7C), C8(H8A,H8B,H8C), C9(H9A,H9B,H9C), C10(H10A,
 H10B,H10C), C12(H12A,H12B,H12C), C13(H13A,H13B,H13C), C14(H14A,H14B,H14C),
 C23(H23A,H23B,H23C), C24(H24A,H24B,H24C), C25(H25A,H25B,H25C), C32(H32A,H32B,
 H32C), C33(H33A,H33B,H33C), C36(H36A,H36B,H36C), C37(H37A,H37B,H37C), C41(H41A,
 H41B,H41C), C42(H42A,H42B,H42C), C50(H50A,H50B,H50C), C51(H51A,H51B,H51C),
 C53(H53A,H53B,H53C), C54(H54A,H54B,H54C)
;
_smtbx_masks_void_probe_radius 1.2
_smtbx_masks_void_truncation_radius 1.2
_olex2_submission_special_instructions 'No special instructions were received'
_stoe_detector_distance '40.0 mm'
_stoe_detector_pixelsize_x '0.075 mm'
_stoe_detector_pixelsize_y '0.075 mm'
_stoe_detector_size_x '8.0 cm'
_stoe_detector_size_y '7.7 cm'
_stoe_evaluation_integration_a 10.1
_stoe_evaluation_integration_b -0.1
_stoe_evaluation_integration_ems 0.014
_stoe_evaluation_lana_bis_l_even_max -
_stoe_evaluation_lana_bis_l_odd_max -
_stoe_evaluation_lana_bos_l_even_max 4
_stoe_evaluation_lana_bos_l_odd_max 1
_stoe_evaluation_lana_completeness 83.3
_stoe_evaluation_lana_dxs_max_order 1
_stoe_evaluation_lana_dys_max_order 1
_stoe_evaluation_lana_fs_max_order 3
_stoe_evaluation_lana_max_2theta_available 60.5
_stoe_evaluation_lana_max_2theta_desired 60.5
_stoe_evaluation_lana_mean_redundancy 3.3
_stoe_evaluation_lana_number_refls_after_or 61978
_stoe_evaluation_lana_number_refls_outliers 16281
_stoe_evaluation_lana_number_refls_total 78259
_stoe_evaluation_lana_number_refls_unique 18801
_stoe_evaluation_lana_number_refls_written 61978
_stoe_evaluation_lana_or_c1 0.035
_stoe_evaluation_lana_or_c2 0
_stoe_evaluation_lana_or_c3 0
_stoe_evaluation_lana_or_c4 0.7
_stoe_evaluation_lana_point_group 2/m
_stoe_evaluation_lana_table
;
#----------------------------------------------------------------------------
2Theta           8.4   14.6   20.8   27.0   33.2   39.4   45.6   51.8   58.0
#----------------------------------------------------------------------------
<Resolution>    4.40   2.68   1.94   1.51   1.24   1.05   0.92   0.82   0.75
N(total)         629   2825   5968  10174  14813  15845  14281  11334   2390
<Redundancy>     2.9    4.1    4.8    4.9    5.0    4.0    3.0    2.2    1.3
Complet. [%%]    99.4  100.0  100.0  100.0  100.0   99.8   99.5   94.2   34.7
<I/sigma>      124.5   65.8   46.4   26.9   15.3   10.8    5.7    2.4    1.4
R(int)         0.047  0.029  0.025  0.029  0.041  0.049  0.080  0.171  0.284
#----------------------------------------------------------------------------
;
_stoe_measurement_identifier XF455cLT
_stoe_measurement_max_exposure_per_frame '60.0 s'
_stoe_measurement_mean_exposure_per_frame '60.0 s'
_stoe_measurement_min_exposure_per_frame '60.0 s'
_stoe_measurement_total_exposure_time '6.0 h'
_stoe_measurement_total_frame_number 362
_stoe_measurement_total_run_number 6
_stoe_measurement_tube_power '49.8 W'

loop_
_space_group_symop_operation_xyz
'x, y, z'
'-x+1/2, y+1/2, -z+1/2'
'-x, -y, -z'
'x-1/2, -y-1/2, z-1/2'

loop_
_atom_site_label
_atom_site_type_symbol
_atom_site_fract_x
_atom_site_fract_y
_atom_site_fract_z
_atom_site_U_iso_or_equiv
_atom_site_adp_type
_atom_site_occupancy
_atom_site_site_symmetry_order
_atom_site_calc_flag
_atom_site_refinement_flags_posn
_atom_site_refinement_flags_adp
_atom_site_refinement_flags_occupancy
_atom_site_disorder_assembly
_atom_site_disorder_group
Ga Ga 0.32282(2) 0.54855(3) 0.54215(2) 0.02672(11) Uani 1 1 d . . . . .
Fe Fe 0.06158(3) 0.80924(3) 0.53711(3) 0.02826(14) Uani 1 1 d . . . . .
Cl Cl 0.42365(5) 0.57939(6) 0.60253(4) 0.0337(2) Uani 1 1 d . . . . .
P1 P 0.19403(5) 0.72009(6) 0.55433(5) 0.0290(2) Uani 1 1 d . . . . .
P2 P 0.14615(6) 0.77621(7) 0.61977(5) 0.0357(3) Uani 1 1 d . . . . .
P3 P 0.05079(7) 0.72154(8) 0.61474(6) 0.0462(3) Uani 1 1 d . . . . .
P4 P 0.02288(6) 0.67948(7) 0.52281(7) 0.0443(3) Uani 1 1 d . . . . .
P5 P 0.10401(5) 0.71371(7) 0.48261(5) 0.0345(2) Uani 1 1 d . . . . .
Si Si 0.23876(5) 0.60325(6) 0.59128(4) 0.0249(2) Uani 1 1 d . . . . .
N1 N 0.26408(16) 0.61273(19) 0.67436(14) 0.0295(7) Uani 1 1 d . . . . .
N2 N 0.18820(16) 0.53524(19) 0.62435(14) 0.0277(7) Uani 1 1 d . . . . .
N3 N 0.33806(16) 0.4406(2) 0.51896(14) 0.0290(7) Uani 1 1 d . . . . .
N4 N 0.32914(16) 0.5996(2) 0.46472(15) 0.0319(7) Uani 1 1 d . . . . .
C1 C 0.0511(2) 0.9239(3) 0.56475(19) 0.0370(10) Uani 1 1 d . . . . .
C2 C -0.01385(19) 0.8913(2) 0.54244(18) 0.0317(9) Uani 1 1 d . . . . .
C3 C -0.0193(2) 0.8698(2) 0.48010(18) 0.0333(9) Uani 1 1 d . . . . .
C4 C 0.0415(2) 0.8897(3) 0.46352(19) 0.0369(9) Uani 1 1 d . . . . .
C5 C 0.0857(2) 0.9232(3) 0.5168(2) 0.0393(10) Uani 1 1 d . . . . .
C6 C 0.0768(3) 0.9567(3) 0.6273(2) 0.0533(13) Uani 1 1 d . . . . .
H6A H 0.057109 0.927466 0.656715 0.080 Uiso 1 1 calc R U . . .
H6B H 0.064666 1.012918 0.627834 0.080 Uiso 1 1 calc R U . . .
H6C H 0.125377 0.951356 0.638381 0.080 Uiso 1 1 calc R U . . .
C7 C -0.0675(2) 0.8817(3) 0.5777(2) 0.0465(11) Uani 1 1 d . . . . .
H7A H -0.102609 0.846977 0.555009 0.070 Uiso 1 1 calc R U . . .
H7B H -0.086522 0.933788 0.583431 0.070 Uiso 1 1 calc R U . . .
H7C H -0.048398 0.858211 0.617788 0.070 Uiso 1 1 calc R U . . .
C8 C -0.0793(2) 0.8349(3) 0.4380(2) 0.0480(12) Uani 1 1 d . . . . .
H8A H -0.065307 0.804313 0.405855 0.072 Uiso 1 1 calc R U . . .
H8B H -0.109390 0.877580 0.419376 0.072 Uiso 1 1 calc R U . . .
H8C H -0.102540 0.799814 0.461309 0.072 Uiso 1 1 calc R U . . .
C9 C 0.0554(3) 0.8802(3) 0.4008(2) 0.0576(14) Uani 1 1 d . . . . .
H9A H 0.102667 0.867690 0.404623 0.086 Uiso 1 1 calc R U . . .
H9B H 0.044607 0.929717 0.377820 0.086 Uiso 1 1 calc R U . . .
H9C H 0.028030 0.837028 0.379172 0.086 Uiso 1 1 calc R U . . .
C10 C 0.1549(2) 0.9530(3) 0.5181(3) 0.0582(15) Uani 1 1 d . . . . .
H10A H 0.179779 0.957889 0.560660 0.087 Uiso 1 1 calc R U . . .
H10B H 0.152262 1.004965 0.498120 0.087 Uiso 1 1 calc R U . . .
H10C H 0.177848 0.915484 0.496393 0.087 Uiso 1 1 calc R U . . .
C11 C 0.3098(2) 0.6622(2) 0.72069(17) 0.0334(9) Uani 1 1 d . . . . .
C12 C 0.3368(2) 0.7269(2) 0.68447(18) 0.0351(9) Uani 1 1 d . . . . .
H12A H 0.367105 0.761605 0.712898 0.053 Uiso 1 1 calc R U . . .
H12B H 0.299620 0.758230 0.661116 0.053 Uiso 1 1 calc R U . . .
H12C H 0.360953 0.702061 0.656282 0.053 Uiso 1 1 calc R U . . .
C13 C 0.3671(2) 0.6123(3) 0.7550(2) 0.0447(11) Uani 1 1 d . . . . .
H13A H 0.395638 0.644660 0.786675 0.067 Uiso 1 1 calc R U . . .
H13B H 0.393189 0.592757 0.726413 0.067 Uiso 1 1 calc R U . . .
H13C H 0.349631 0.567180 0.774162 0.067 Uiso 1 1 calc R U . . .
C14 C 0.2734(2) 0.7019(3) 0.76505(19) 0.0436(11) Uani 1 1 d . . . . .
H14A H 0.232651 0.727203 0.741976 0.065 Uiso 1 1 calc R U . . .
H14B H 0.302430 0.742137 0.788969 0.065 Uiso 1 1 calc R U . . .
H14C H 0.261905 0.661907 0.792712 0.065 Uiso 1 1 calc R U . . .
C15 C 0.2167(2) 0.5605(2) 0.68057(17) 0.0297(8) Uani 1 1 d . . . . .
C16 C 0.1973(2) 0.5385(2) 0.73814(17) 0.0339(9) Uani 1 1 d . . . . .
C17 C 0.2286(2) 0.4755(3) 0.77369(18) 0.0366(9) Uani 1 1 d . . . . .
H17 H 0.262784 0.446515 0.760980 0.044 Uiso 1 1 calc R U . . .
C18 C 0.2100(3) 0.4550(3) 0.82752(19) 0.0456(11) Uani 1 1 d . . . . .
H18 H 0.230938 0.411647 0.851455 0.055 Uiso 1 1 calc R U . . .
C19 C 0.1607(3) 0.4982(3) 0.8461(2) 0.0519(13) Uani 1 1 d . . . . .
H19 H 0.148676 0.485416 0.883478 0.062 Uiso 1 1 calc R U . . .
C20 C 0.1287(3) 0.5602(3) 0.8103(2) 0.0495(12) Uani 1 1 d . . . . .
H20 H 0.094507 0.588841 0.823276 0.059 Uiso 1 1 calc R U . . .
C21 C 0.1459(2) 0.5806(3) 0.75610(19) 0.0423(11) Uani 1 1 d . . . . .
H21 H 0.123346 0.622353 0.731419 0.051 Uiso 1 1 calc R U . . .
C22 C 0.13668(19) 0.4740(2) 0.60168(18) 0.0312(8) Uani 1 1 d . . . . .
C23 C 0.1233(2) 0.4797(3) 0.53252(18) 0.0344(9) Uani 1 1 d . . . . .
H23A H 0.105465 0.532409 0.519493 0.052 Uiso 1 1 calc R U . . .
H23B H 0.090801 0.439096 0.514308 0.052 Uiso 1 1 calc R U . . .
H23C H 0.164929 0.471351 0.519054 0.052 Uiso 1 1 calc R U . . .
C24 C 0.0726(2) 0.4894(3) 0.6233(2) 0.0402(10) Uani 1 1 d . . . . .
H24A H 0.081213 0.483243 0.667875 0.060 Uiso 1 1 calc R U . . .
H24B H 0.038411 0.451283 0.603869 0.060 Uiso 1 1 calc R U . . .
H24C H 0.057035 0.543445 0.612122 0.060 Uiso 1 1 calc R U . . .
C25 C 0.1645(2) 0.3919(2) 0.6224(2) 0.0380(10) Uani 1 1 d . . . . .
H25A H 0.203365 0.380937 0.605138 0.057 Uiso 1 1 calc R U . . .
H25B H 0.130184 0.351596 0.608114 0.057 Uiso 1 1 calc R U . . .
H25C H 0.177769 0.390406 0.667166 0.057 Uiso 1 1 calc R U . . .
C26 C 0.3119(2) 0.3676(3) 0.53918(18) 0.0339(9) Uani 1 1 d . . . . .
C27 C 0.34080(19) 0.3343(2) 0.59685(18) 0.0307(8) Uani 1 1 d . . . . .
C28 C 0.3148(2) 0.2634(3) 0.6133(2) 0.0401(10) Uani 1 1 d . . . . .
H28 H 0.332512 0.241446 0.652537 0.048 Uiso 1 1 calc R U . . .
C29 C 0.2641(2) 0.2247(3) 0.5741(2) 0.0434(11) Uani 1 1 d . . . . .
H29 H 0.247958 0.175597 0.585805 0.052 Uiso 1 1 calc R U . . .
C30 C 0.2370(2) 0.2566(3) 0.5181(2) 0.0408(10) Uani 1 1 d . . . . .
H30 H 0.202331 0.228733 0.491155 0.049 Uiso 1 1 calc R U . . .
C31 C 0.25861(19) 0.3293(2) 0.49916(18) 0.0332(9) Uani 1 1 d . . . . .
C32 C 0.3718(2) 0.4139(3) 0.6923(2) 0.0430(11) Uani 1 1 d . . . . .
H32A H 0.338880 0.454271 0.674560 0.064 Uiso 1 1 calc R U . . .
H32B H 0.408892 0.439019 0.721116 0.064 Uiso 1 1 calc R U . . .
H32C H 0.350849 0.374148 0.713822 0.064 Uiso 1 1 calc R U . . .
C33 C 0.4541(2) 0.3157(3) 0.6688(2) 0.0471(11) Uani 1 1 d . . . . .
H33A H 0.436756 0.274082 0.691549 0.071 Uiso 1 1 calc R U . . .
H33B H 0.490036 0.344333 0.696539 0.071 Uiso 1 1 calc R U . . .
H33C H 0.471516 0.291576 0.635739 0.071 Uiso 1 1 calc R U . . .
C34 C 0.3979(2) 0.3738(3) 0.64155(18) 0.0360(9) Uani 1 1 d . . . . .
H34 H 0.416873 0.415859 0.618902 0.043 Uiso 1 1 calc R U . . .
C35 C 0.2242(2) 0.3655(3) 0.43815(19) 0.0470(12) Uani 1 1 d . . . . .
H35 H 0.224208 0.424438 0.443461 0.056 Uiso 1 1 calc R U . . .
C36 C 0.2590(3) 0.3470(4) 0.3855(2) 0.0650(15) Uani 1 1 d . . . . .
H36A H 0.300709 0.377162 0.391488 0.097 Uiso 1 1 calc R U . . .
H36B H 0.229738 0.362000 0.346438 0.097 Uiso 1 1 calc R U . . .
H36C H 0.268821 0.290105 0.385298 0.097 Uiso 1 1 calc R U . . .
C37 C 0.1516(2) 0.3388(3) 0.4174(2) 0.0499(12) Uani 1 1 d . . . . .
H37A H 0.150187 0.282281 0.406870 0.075 Uiso 1 1 calc R U . . .
H37B H 0.129710 0.369592 0.381382 0.075 Uiso 1 1 calc R U . . .
H37C H 0.128344 0.347450 0.450533 0.075 Uiso 1 1 calc R U . . .
C38 C 0.3866(2) 0.4341(3) 0.48737(17) 0.0324(9) Uani 1 1 d . . . . .
C39 C 0.4064(2) 0.4958(3) 0.45366(18) 0.0376(10) Uani 1 1 d . . . . .
H39 H 0.446792 0.487675 0.440607 0.045 Uiso 1 1 calc R U . . .
C40 C 0.3740(2) 0.5682(3) 0.43676(18) 0.0357(9) Uani 1 1 d . . . . .
C41 C 0.4217(2) 0.3556(3) 0.4869(2) 0.0435(11) Uani 1 1 d . . . . .
H41A H 0.445114 0.341961 0.528654 0.065 Uiso 1 1 calc R U . . .
H41B H 0.453864 0.359507 0.460702 0.065 Uiso 1 1 calc R U . . .
H41C H 0.388845 0.314300 0.471009 0.065 Uiso 1 1 calc R U . . .
C42 C 0.3903(2) 0.6095(3) 0.3826(2) 0.0448(11) Uani 1 1 d . . . . .
H42A H 0.357606 0.594558 0.345442 0.067 Uiso 1 1 calc R U . . .
H42B H 0.435002 0.593840 0.378553 0.067 Uiso 1 1 calc R U . . .
H42C H 0.388988 0.667061 0.388440 0.067 Uiso 1 1 calc R U . . .
C43 C 0.2910(2) 0.6682(2) 0.43740(18) 0.0337(9) Uani 1 1 d . . . . .
C44 C 0.2366(2) 0.6566(3) 0.38735(19) 0.0391(10) Uani 1 1 d . . . . .
C45 C 0.2017(2) 0.7231(3) 0.3600(2) 0.0450(11) Uani 1 1 d . . . . .
H45 H 0.164581 0.716204 0.326559 0.054 Uiso 1 1 calc R U . . .
C46 C 0.2199(2) 0.7977(3) 0.3804(2) 0.0461(11) Uani 1 1 d . . . . .
H46 H 0.196492 0.842006 0.359896 0.055 Uiso 1 1 calc R U . . .
C47 C 0.2723(2) 0.8100(3) 0.4308(2) 0.0464(11) Uani 1 1 d . . . . .
H47 H 0.283543 0.862231 0.445546 0.056 Uiso 1 1 calc R U . . .
C48 C 0.3081(2) 0.7451(3) 0.4594(2) 0.0425(10) Uani 1 1 d . . . . .
C49 C 0.2137(3) 0.5757(3) 0.3616(2) 0.0531(13) Uani 1 1 d . . . . .
H49 H 0.246870 0.534640 0.381028 0.064 Uiso 1 1 calc R U . . .
C50 C 0.2072(3) 0.5749(4) 0.2913(2) 0.0712(17) Uani 1 1 d . . . . .
H50A H 0.169319 0.608017 0.271594 0.107 Uiso 1 1 calc R U . . .
H50B H 0.199930 0.520343 0.276085 0.107 Uiso 1 1 calc R U . . .
H50C H 0.248152 0.595800 0.281774 0.107 Uiso 1 1 calc R U . . .
C51 C 0.1452(2) 0.5557(3) 0.3743(2) 0.0498(12) Uani 1 1 d . . . . .
H51A H 0.148656 0.553254 0.418583 0.075 Uiso 1 1 calc R U . . .
H51B H 0.130181 0.504173 0.355954 0.075 Uiso 1 1 calc R U . . .
H51C H 0.113032 0.596777 0.356428 0.075 Uiso 1 1 calc R U . . .
C52 C 0.3644(2) 0.7607(3) 0.5155(2) 0.0523(12) Uani 1 1 d . . . . .
H52 H 0.365763 0.714816 0.544033 0.063 Uiso 1 1 calc R U . . .
C53 C 0.3565(3) 0.8348(3) 0.5502(2) 0.0542(13) Uani 1 1 d . . . . .
H53A H 0.362334 0.881347 0.525714 0.081 Uiso 1 1 calc R U . . .
H53B H 0.390032 0.835651 0.588854 0.081 Uiso 1 1 calc R U . . .
H53C H 0.311814 0.835917 0.558835 0.081 Uiso 1 1 calc R U . . .
C54 C 0.4297(3) 0.7618(4) 0.4955(3) 0.085(2) Uani 1 1 d . . . . .
H54A H 0.437812 0.709464 0.479488 0.128 Uiso 1 1 calc R U . . .
H54B H 0.465889 0.774811 0.530541 0.128 Uiso 1 1 calc R U . . .
H54C H 0.427751 0.801817 0.463408 0.128 Uiso 1 1 calc R U . . .

loop_
_atom_site_aniso_label
_atom_site_aniso_U_11
_atom_site_aniso_U_22
_atom_site_aniso_U_33
_atom_site_aniso_U_23
_atom_site_aniso_U_13
_atom_site_aniso_U_12
Ga 0.0234(2) 0.0333(2) 0.0223(2) -0.00144(17) 0.00255(15) -0.00016(17)
Fe 0.0246(3) 0.0267(3) 0.0318(3) 0.0035(2) 0.0025(2) 0.0023(2)
Cl 0.0278(5) 0.0350(5) 0.0358(5) -0.0034(4) 0.0017(4) 0.0030(4)
P1 0.0248(5) 0.0300(5) 0.0301(5) 0.0065(4) 0.0016(4) 0.0023(4)
P2 0.0413(6) 0.0343(6) 0.0279(5) -0.0009(4) -0.0001(4) 0.0109(5)
P3 0.0514(7) 0.0403(7) 0.0554(7) 0.0155(6) 0.0297(6) 0.0152(6)
P4 0.0275(6) 0.0291(6) 0.0733(9) 0.0017(6) 0.0050(5) -0.0008(5)
P5 0.0341(6) 0.0372(6) 0.0286(5) -0.0010(4) -0.0013(4) 0.0075(5)
Si 0.0242(5) 0.0282(5) 0.0207(5) 0.0009(4) 0.0016(4) 0.0021(4)
N1 0.0317(17) 0.0307(18) 0.0235(15) 0.0008(13) 0.0007(13) 0.0020(14)
N2 0.0299(17) 0.0283(17) 0.0240(15) 0.0021(13) 0.0043(13) 0.0015(13)
N3 0.0285(17) 0.0348(18) 0.0240(15) -0.0027(13) 0.0069(13) -0.0004(14)
N4 0.0282(17) 0.040(2) 0.0292(17) -0.0026(14) 0.0091(14) -0.0050(15)
C1 0.036(2) 0.032(2) 0.036(2) -0.0004(18) -0.0082(18) 0.0030(18)
C2 0.027(2) 0.028(2) 0.038(2) 0.0015(17) 0.0034(16) 0.0069(16)
C3 0.029(2) 0.031(2) 0.036(2) 0.0055(17) -0.0014(17) 0.0026(17)
C4 0.033(2) 0.036(2) 0.040(2) 0.0114(18) 0.0061(18) 0.0085(18)
C5 0.026(2) 0.029(2) 0.059(3) 0.007(2) 0.0016(19) 0.0040(17)
C6 0.059(3) 0.038(3) 0.051(3) -0.017(2) -0.015(2) 0.012(2)
C7 0.046(3) 0.049(3) 0.047(3) 0.006(2) 0.016(2) 0.012(2)
C8 0.041(3) 0.046(3) 0.047(3) -0.004(2) -0.012(2) 0.001(2)
C9 0.066(3) 0.064(3) 0.047(3) 0.027(3) 0.024(3) 0.020(3)
C10 0.029(2) 0.051(3) 0.089(4) 0.023(3) 0.000(2) -0.008(2)
C11 0.039(2) 0.032(2) 0.0243(19) -0.0056(16) -0.0044(16) 0.0050(18)
C12 0.036(2) 0.032(2) 0.032(2) -0.0032(17) -0.0033(17) 0.0019(18)
C13 0.045(3) 0.043(3) 0.036(2) 0.000(2) -0.012(2) 0.004(2)
C14 0.056(3) 0.044(3) 0.029(2) -0.0080(19) 0.0039(19) 0.001(2)
C15 0.034(2) 0.031(2) 0.0238(18) 0.0011(15) 0.0051(16) 0.0044(17)
C16 0.043(2) 0.035(2) 0.0235(19) -0.0007(16) 0.0085(17) 0.0015(19)
C17 0.046(2) 0.036(2) 0.028(2) 0.0016(17) 0.0069(18) 0.0054(19)
C18 0.061(3) 0.047(3) 0.028(2) 0.0060(19) 0.008(2) 0.004(2)
C19 0.075(4) 0.054(3) 0.031(2) 0.005(2) 0.021(2) 0.005(3)
C20 0.070(3) 0.052(3) 0.033(2) 0.005(2) 0.024(2) 0.008(2)
C21 0.057(3) 0.041(3) 0.033(2) 0.0070(19) 0.017(2) 0.013(2)
C22 0.029(2) 0.029(2) 0.036(2) 0.0002(17) 0.0072(16) -0.0042(16)
C23 0.034(2) 0.036(2) 0.031(2) -0.0003(17) 0.0035(17) -0.0044(18)
C24 0.035(2) 0.040(2) 0.049(3) -0.001(2) 0.017(2) -0.0026(19)
C25 0.046(3) 0.028(2) 0.040(2) 0.0008(18) 0.0103(19) -0.0028(19)
C26 0.032(2) 0.037(2) 0.034(2) -0.0018(18) 0.0108(17) 0.0042(18)
C27 0.0265(19) 0.033(2) 0.034(2) -0.0017(17) 0.0083(16) 0.0064(16)
C28 0.036(2) 0.045(3) 0.041(2) 0.005(2) 0.0129(19) 0.009(2)
C29 0.038(2) 0.038(2) 0.057(3) 0.003(2) 0.017(2) 0.000(2)
C30 0.039(2) 0.042(3) 0.044(2) -0.006(2) 0.015(2) -0.005(2)
C31 0.027(2) 0.036(2) 0.036(2) -0.0050(18) 0.0066(17) -0.0012(17)
C32 0.045(3) 0.047(3) 0.035(2) -0.003(2) 0.0057(19) 0.006(2)
C33 0.035(2) 0.051(3) 0.052(3) 0.008(2) 0.002(2) 0.012(2)
C34 0.033(2) 0.040(2) 0.032(2) 0.0017(18) 0.0005(17) 0.0092(18)
C35 0.047(3) 0.061(3) 0.031(2) -0.006(2) 0.0045(19) -0.016(2)
C36 0.066(4) 0.083(4) 0.045(3) -0.007(3) 0.011(3) -0.018(3)
C37 0.051(3) 0.046(3) 0.045(3) -0.002(2) -0.005(2) -0.012(2)
C38 0.030(2) 0.040(2) 0.0259(19) -0.0087(17) 0.0038(16) -0.0013(17)
C39 0.027(2) 0.056(3) 0.032(2) -0.0089(19) 0.0119(17) -0.0085(19)
C40 0.034(2) 0.041(2) 0.032(2) -0.0060(18) 0.0074(17) -0.0094(19)
C41 0.039(2) 0.043(3) 0.054(3) -0.008(2) 0.025(2) -0.003(2)
C42 0.050(3) 0.048(3) 0.044(2) -0.008(2) 0.026(2) -0.007(2)
C43 0.036(2) 0.034(2) 0.033(2) 0.0040(17) 0.0116(17) -0.0030(18)
C44 0.032(2) 0.054(3) 0.033(2) -0.006(2) 0.0094(17) 0.003(2)
C45 0.037(2) 0.062(3) 0.038(2) 0.003(2) 0.0118(19) 0.006(2)
C46 0.042(3) 0.058(3) 0.040(2) 0.017(2) 0.013(2) 0.006(2)
C47 0.048(3) 0.042(3) 0.050(3) 0.007(2) 0.012(2) 0.001(2)
C48 0.040(2) 0.045(3) 0.040(2) 0.012(2) 0.0044(19) -0.004(2)
C49 0.045(3) 0.061(3) 0.048(3) -0.017(2) 0.001(2) 0.002(2)
C50 0.076(4) 0.090(5) 0.050(3) -0.012(3) 0.018(3) -0.010(3)
C51 0.051(3) 0.049(3) 0.050(3) 0.003(2) 0.014(2) -0.004(2)
C52 0.048(3) 0.042(3) 0.063(3) 0.003(2) 0.003(2) 0.004(2)
C53 0.050(3) 0.056(3) 0.058(3) -0.008(2) 0.014(2) -0.015(2)
C54 0.051(3) 0.081(5) 0.121(6) -0.056(4) 0.010(3) 0.016(3)

loop_
_atom_type_symbol
_atom_type_description
_atom_type_scat_dispersion_real
_atom_type_scat_dispersion_imag
_atom_type_scat_source
C C 0.0033 0.0016 'International Tables Vol C Tables 4.2.6.8 and 6.1.1.4'
H H 0.0000 0.0000 'International Tables Vol C Tables 4.2.6.8 and 6.1.1.4'
Cl Cl 0.1484 0.1585 'International Tables Vol C Tables 4.2.6.8 and 6.1.1.4'
Fe Fe 0.3463 0.8444 'International Tables Vol C Tables 4.2.6.8 and 6.1.1.4'
Ga Ga 0.2307 1.6083 'International Tables Vol C Tables 4.2.6.8 and 6.1.1.4'
N N 0.0061 0.0033 'International Tables Vol C Tables 4.2.6.8 and 6.1.1.4'
P P 0.1023 0.0942 'International Tables Vol C Tables 4.2.6.8 and 6.1.1.4'
Si Si 0.0817 0.0704 'International Tables Vol C Tables 4.2.6.8 and 6.1.1.4'

loop_
_exptl_crystal_face_index_h
_exptl_crystal_face_index_k
_exptl_crystal_face_index_l
_exptl_crystal_face_perp_dist
-3 -5 -2 0.1290
5 7 3 0.1350
-1 2 -1 0.0980
2 -3 2 0.0880
-5 0 6 0.0250
1 0 -1 0.0430

loop_
_geom_angle_atom_site_label_1
_geom_angle_atom_site_label_2
_geom_angle_atom_site_label_3
_geom_angle
_geom_angle_site_symmetry_1
_geom_angle_site_symmetry_3
_geom_angle_publ_flag
Cl Ga Si 106.94(4) . . ?
N3 Ga Cl 101.18(10) . . ?
N3 Ga Si 130.71(10) . . ?
N3 Ga N4 97.30(14) . . ?
N4 Ga Cl 101.23(10) . . ?
N4 Ga Si 115.32(10) . . ?
P2 Fe P3 55.14(5) . . ?
P2 Fe P4 93.32(5) . . ?
P4 Fe P3 54.55(5) . . ?
P5 Fe P2 87.15(4) . . ?
P5 Fe P3 93.61(5) . . ?
P5 Fe P4 55.18(5) . . ?
C1 Fe P2 95.50(11) . . ?
C1 Fe P3 109.70(13) . . ?
C1 Fe P4 150.45(14) . . ?
C1 Fe P5 153.31(14) . . ?
C1 Fe C2 40.14(16) . . ?
C1 Fe C3 66.91(16) . . ?
C1 Fe C4 67.37(17) . . ?
C1 Fe C5 40.25(18) . . ?
C2 Fe P2 123.16(12) . . ?
C2 Fe P3 100.41(12) . . ?
C2 Fe P4 113.09(12) . . ?
C2 Fe P5 149.38(12) . . ?
C2 Fe C3 39.39(16) . . ?
C2 Fe C4 66.53(16) . . ?
C3 Fe P2 161.67(12) . . ?
C3 Fe P3 124.24(12) . . ?
C3 Fe P4 99.85(12) . . ?
C3 Fe P5 110.83(12) . . ?
C4 Fe P2 139.97(13) . . ?
C4 Fe P3 163.56(12) . . ?
C4 Fe P4 119.75(13) . . ?
C4 Fe P5 93.77(12) . . ?
C4 Fe C3 39.32(16) . . ?
C5 Fe P2 103.06(12) . . ?
C5 Fe P3 145.46(14) . . ?
C5 Fe P4 159.82(14) . . ?
C5 Fe P5 113.29(14) . . ?
C5 Fe C2 67.44(16) . . ?
C5 Fe C3 67.27(16) . . ?
C5 Fe C4 40.64(17) . . ?
P2 P1 P5 94.68(6) . . ?
P2 P1 Si 110.13(6) . . ?
P5 P1 Si 116.18(6) . . ?
P1 P2 Fe 86.39(5) . . ?
P3 P2 Fe 62.92(5) . . ?
P3 P2 P1 109.04(6) . . ?
P2 P3 Fe 61.93(4) . . ?
P4 P3 Fe 62.58(5) . . ?
P4 P3 P2 103.87(6) . . ?
P3 P4 Fe 62.87(5) . . ?
P3 P4 P5 104.41(7) . . ?
P5 P4 Fe 61.98(5) . . ?
P1 P5 Fe 86.24(5) . . ?
P4 P5 Fe 62.84(5) . . ?
P4 P5 P1 108.56(6) . . ?
P1 Si Ga 116.04(5) . . ?
P1 Si C15 117.19(11) . . ?
N1 Si Ga 115.16(11) . . ?
N1 Si P1 107.41(12) . . ?
N1 Si C15 36.36(14) . . ?
N2 Si Ga 118.46(11) . . ?
N2 Si P1 118.57(11) . . ?
N2 Si N1 72.42(15) . . ?
N2 Si C15 36.12(14) . . ?
C15 Si Ga 125.63(11) . . ?
C11 N1 Si 138.8(3) . . ?
C15 N1 Si 90.0(2) . . ?
C15 N1 C11 130.8(3) . . ?
C15 N2 Si 90.7(2) . . ?
C15 N2 C22 132.4(3) . . ?
C22 N2 Si 136.9(3) . . ?
C26 N3 Ga 128.1(2) . . ?
C38 N3 Ga 113.5(3) . . ?
C38 N3 C26 117.6(3) . . ?
C40 N4 Ga 115.4(3) . . ?
C40 N4 C43 118.8(3) . . ?
C43 N4 Ga 125.7(3) . . ?
C2 C1 Fe 71.7(2) . . ?
C2 C1 C6 125.5(4) . . ?
C5 C1 Fe 70.0(2) . . ?
C5 C1 C2 108.7(4) . . ?
C5 C1 C6 125.7(4) . . ?
C6 C1 Fe 126.4(3) . . ?
C1 C2 Fe 68.1(2) . . ?
C1 C2 C7 126.6(4) . . ?
C3 C2 Fe 71.0(2) . . ?
C3 C2 C1 107.7(4) . . ?
C3 C2 C7 125.6(4) . . ?
C7 C2 Fe 126.7(3) . . ?
C2 C3 Fe 69.6(2) . . ?
C2 C3 C8 126.3(4) . . ?
C4 C3 Fe 69.7(2) . . ?
C4 C3 C2 108.4(4) . . ?
C4 C3 C8 125.3(4) . . ?
C8 C3 Fe 128.0(3) . . ?
C3 C4 Fe 71.0(2) . . ?
C3 C4 C5 107.7(4) . . ?
C3 C4 C9 125.5(4) . . ?
C5 C4 Fe 68.0(2) . . ?
C5 C4 C9 126.7(4) . . ?
C9 C4 Fe 128.3(3) . . ?
C1 C5 Fe 69.7(2) . . ?
C1 C5 C4 107.4(4) . . ?
C1 C5 C10 128.1(4) . . ?
C4 C5 Fe 71.3(2) . . ?
C4 C5 C10 124.4(4) . . ?
C10 C5 Fe 125.5(3) . . ?
C1 C6 H6A 109.5 . . ?
C1 C6 H6B 109.5 . . ?
C1 C6 H6C 109.5 . . ?
H6A C6 H6B 109.5 . . ?
H6A C6 H6C 109.5 . . ?
H6B C6 H6C 109.5 . . ?
C2 C7 H7A 109.5 . . ?
C2 C7 H7B 109.5 . . ?
C2 C7 H7C 109.5 . . ?
H7A C7 H7B 109.5 . . ?
H7A C7 H7C 109.5 . . ?
H7B C7 H7C 109.5 . . ?
C3 C8 H8A 109.5 . . ?
C3 C8 H8B 109.5 . . ?
C3 C8 H8C 109.5 . . ?
H8A C8 H8B 109.5 . . ?
H8A C8 H8C 109.5 . . ?
H8B C8 H8C 109.5 . . ?
C4 C9 H9A 109.5 . . ?
C4 C9 H9B 109.5 . . ?
C4 C9 H9C 109.5 . . ?
H9A C9 H9B 109.5 . . ?
H9A C9 H9C 109.5 . . ?
H9B C9 H9C 109.5 . . ?
C5 C10 H10A 109.5 . . ?
C5 C10 H10B 109.5 . . ?
C5 C10 H10C 109.5 . . ?
H10A C10 H10B 109.5 . . ?
H10A C10 H10C 109.5 . . ?
H10B C10 H10C 109.5 . . ?
N1 C11 C12 106.0(3) . . ?
N1 C11 C13 110.1(3) . . ?
N1 C11 C14 112.0(4) . . ?
C13 C11 C12 109.3(4) . . ?
C13 C11 C14 110.6(3) . . ?
C14 C11 C12 108.7(3) . . ?
C11 C12 H12A 109.5 . . ?
C11 C12 H12B 109.5 . . ?
C11 C12 H12C 109.5 . . ?
H12A C12 H12B 109.5 . . ?
H12A C12 H12C 109.5 . . ?
H12B C12 H12C 109.5 . . ?
C11 C13 H13A 109.5 . . ?
C11 C13 H13B 109.5 . . ?
C11 C13 H13C 109.5 . . ?
H13A C13 H13B 109.5 . . ?
H13A C13 H13C 109.5 . . ?
H13B C13 H13C 109.5 . . ?
C11 C14 H14A 109.5 . . ?
C11 C14 H14B 109.5 . . ?
C11 C14 H14C 109.5 . . ?
H14A C14 H14B 109.5 . . ?
H14A C14 H14C 109.5 . . ?
H14B C14 H14C 109.5 . . ?
N1 C15 Si 53.67(18) . . ?
N1 C15 C16 126.7(3) . . ?
N2 C15 Si 53.16(19) . . ?
N2 C15 N1 106.7(3) . . ?
N2 C15 C16 126.5(4) . . ?
C16 C15 Si 174.5(3) . . ?
C17 C16 C15 120.5(4) . . ?
C17 C16 C21 120.1(4) . . ?
C21 C16 C15 119.4(4) . . ?
C16 C17 H17 119.9 . . ?
C18 C17 C16 120.2(4) . . ?
C18 C17 H17 119.9 . . ?
C17 C18 H18 120.3 . . ?
C19 C18 C17 119.4(4) . . ?
C19 C18 H18 120.3 . . ?
C18 C19 H19 119.8 . . ?
C18 C19 C20 120.5(4) . . ?
C20 C19 H19 119.8 . . ?
C19 C20 H20 119.6 . . ?
C21 C20 C19 120.8(5) . . ?
C21 C20 H20 119.6 . . ?
C16 C21 H21 120.6 . . ?
C20 C21 C16 118.9(4) . . ?
C20 C21 H21 120.6 . . ?
N2 C22 C23 105.0(3) . . ?
N2 C22 C24 112.0(3) . . ?
N2 C22 C25 109.5(3) . . ?
C23 C22 C24 109.9(3) . . ?
C23 C22 C25 109.8(3) . . ?
C24 C22 C25 110.4(3) . . ?
C22 C23 H23A 109.5 . . ?
C22 C23 H23B 109.5 . . ?
C22 C23 H23C 109.5 . . ?
H23A C23 H23B 109.5 . . ?
H23A C23 H23C 109.5 . . ?
H23B C23 H23C 109.5 . . ?
C22 C24 H24A 109.5 . . ?
C22 C24 H24B 109.5 . . ?
C22 C24 H24C 109.5 . . ?
H24A C24 H24B 109.5 . . ?
H24A C24 H24C 109.5 . . ?
H24B C24 H24C 109.5 . . ?
C22 C25 H25A 109.5 . . ?
C22 C25 H25B 109.5 . . ?
C22 C25 H25C 109.5 . . ?
H25A C25 H25B 109.5 . . ?
H25A C25 H25C 109.5 . . ?
H25B C25 H25C 109.5 . . ?
C27 C26 N3 120.8(4) . . ?
C31 C26 N3 118.6(4) . . ?
C31 C26 C27 120.6(4) . . ?
C26 C27 C34 122.4(4) . . ?
C28 C27 C26 118.3(4) . . ?
C28 C27 C34 119.3(4) . . ?
C27 C28 H28 119.3 . . ?
C29 C28 C27 121.5(4) . . ?
C29 C28 H28 119.3 . . ?
C28 C29 H29 120.1 . . ?
C30 C29 C28 119.9(4) . . ?
C30 C29 H29 120.1 . . ?
C29 C30 H30 119.0 . . ?
C29 C30 C31 122.1(4) . . ?
C31 C30 H30 119.0 . . ?
C26 C31 C35 122.0(4) . . ?
C30 C31 C26 117.5(4) . . ?
C30 C31 C35 120.5(4) . . ?
H32A C32 H32B 109.5 . . ?
H32A C32 H32C 109.5 . . ?
H32B C32 H32C 109.5 . . ?
C34 C32 H32A 109.5 . . ?
C34 C32 H32B 109.5 . . ?
C34 C32 H32C 109.5 . . ?
H33A C33 H33B 109.5 . . ?
H33A C33 H33C 109.5 . . ?
H33B C33 H33C 109.5 . . ?
C34 C33 H33A 109.5 . . ?
C34 C33 H33B 109.5 . . ?
C34 C33 H33C 109.5 . . ?
C27 C34 C32 109.8(3) . . ?
C27 C34 C33 112.7(4) . . ?
C27 C34 H34 108.0 . . ?
C32 C34 C33 110.3(4) . . ?
C32 C34 H34 108.0 . . ?
C33 C34 H34 108.0 . . ?
C31 C35 H35 107.7 . . ?
C31 C35 C36 113.8(4) . . ?
C31 C35 C37 112.6(4) . . ?
C36 C35 H35 107.7 . . ?
C37 C35 H35 107.7 . . ?
C37 C35 C36 107.3(4) . . ?
C35 C36 H36A 109.5 . . ?
C35 C36 H36B 109.5 . . ?
C35 C36 H36C 109.5 . . ?
H36A C36 H36B 109.5 . . ?
H36A C36 H36C 109.5 . . ?
H36B C36 H36C 109.5 . . ?
C35 C37 H37A 109.5 . . ?
C35 C37 H37B 109.5 . . ?
C35 C37 H37C 109.5 . . ?
H37A C37 H37B 109.5 . . ?
H37A C37 H37C 109.5 . . ?
H37B C37 H37C 109.5 . . ?
N3 C38 C39 124.1(4) . . ?
N3 C38 C41 119.0(4) . . ?
C39 C38 C41 116.8(4) . . ?
C38 C39 H39 116.0 . . ?
C38 C39 C40 128.0(4) . . ?
C40 C39 H39 116.0 . . ?
N4 C40 C39 123.7(4) . . ?
N4 C40 C42 119.9(4) . . ?
C39 C40 C42 116.3(4) . . ?
C38 C41 H41A 109.5 . . ?
C38 C41 H41B 109.5 . . ?
C38 C41 H41C 109.5 . . ?
H41A C41 H41B 109.5 . . ?
H41A C41 H41C 109.5 . . ?
H41B C41 H41C 109.5 . . ?
C40 C42 H42A 109.5 . . ?
C40 C42 H42B 109.5 . . ?
C40 C42 H42C 109.5 . . ?
H42A C42 H42B 109.5 . . ?
H42A C42 H42C 109.5 . . ?
H42B C42 H42C 109.5 . . ?
C44 C43 N4 118.8(4) . . ?
C48 C43 N4 121.1(4) . . ?
C48 C43 C44 120.0(4) . . ?
C43 C44 C49 123.6(4) . . ?
C45 C44 C43 118.5(4) . . ?
C45 C44 C49 118.0(4) . . ?
C44 C45 H45 119.4 . . ?
C46 C45 C44 121.1(4) . . ?
C46 C45 H45 119.4 . . ?
C45 C46 H46 119.5 . . ?
C45 C46 C47 121.1(5) . . ?
C47 C46 H46 119.5 . . ?
C46 C47 H47 120.3 . . ?
C48 C47 C46 119.3(5) . . ?
C48 C47 H47 120.3 . . ?
C43 C48 C52 122.1(4) . . ?
C47 C48 C43 119.9(4) . . ?
C47 C48 C52 118.0(4) . . ?
C44 C49 H49 109.4 . . ?
C44 C49 C50 110.1(5) . . ?
C44 C49 C51 110.4(4) . . ?
C50 C49 H49 109.4 . . ?
C51 C49 H49 109.4 . . ?
C51 C49 C50 108.0(4) . . ?
C49 C50 H50A 109.5 . . ?
C49 C50 H50B 109.5 . . ?
C49 C50 H50C 109.5 . . ?
H50A C50 H50B 109.5 . . ?
H50A C50 H50C 109.5 . . ?
H50B C50 H50C 109.5 . . ?
C49 C51 H51A 109.5 . . ?
C49 C51 H51B 109.5 . . ?
C49 C51 H51C 109.5 . . ?
H51A C51 H51B 109.5 . . ?
H51A C51 H51C 109.5 . . ?
H51B C51 H51C 109.5 . . ?
C48 C52 H52 107.5 . . ?
C53 C52 C48 114.7(4) . . ?
C53 C52 H52 107.5 . . ?
C53 C52 C54 110.6(4) . . ?
C54 C52 C48 108.7(5) . . ?
C54 C52 H52 107.5 . . ?
C52 C53 H53A 109.5 . . ?
C52 C53 H53B 109.5 . . ?
C52 C53 H53C 109.5 . . ?
H53A C53 H53B 109.5 . . ?
H53A C53 H53C 109.5 . . ?
H53B C53 H53C 109.5 . . ?
C52 C54 H54A 109.5 . . ?
C52 C54 H54B 109.5 . . ?
C52 C54 H54C 109.5 . . ?
H54A C54 H54B 109.5 . . ?
H54A C54 H54C 109.5 . . ?
H54B C54 H54C 109.5 . . ?

loop_
_geom_bond_atom_site_label_1
_geom_bond_atom_site_label_2
_geom_bond_distance
_geom_bond_site_symmetry_2
_geom_bond_publ_flag
Ga Cl 2.2707(10) . ?
Ga Si 2.4293(11) . ?
Ga N3 1.937(3) . ?
Ga N4 1.967(3) . ?
Fe P2 2.3096(12) . ?
Fe P3 2.3305(13) . ?
Fe P4 2.3245(13) . ?
Fe P5 2.3063(12) . ?
Fe C1 2.054(4) . ?
Fe C2 2.102(4) . ?
Fe C3 2.121(4) . ?
Fe C4 2.103(4) . ?
Fe C5 2.059(4) . ?
P1 P2 2.1583(15) . ?
P1 P5 2.1682(14) . ?
P1 Si 2.2516(14) . ?
P2 P3 2.1478(18) . ?
P3 P4 2.133(2) . ?
P4 P5 2.1448(17) . ?
Si N1 1.825(3) . ?
Si N2 1.813(3) . ?
Si C15 2.266(4) . ?
N1 C11 1.490(5) . ?
N1 C15 1.343(5) . ?
N2 C15 1.336(5) . ?
N2 C22 1.486(5) . ?
N3 C26 1.454(5) . ?
N3 C38 1.352(5) . ?
N4 C40 1.335(5) . ?
N4 C43 1.454(5) . ?
C1 C2 1.427(6) . ?
C1 C5 1.415(6) . ?
C1 C6 1.490(6) . ?
C2 C3 1.423(6) . ?
C2 C7 1.503(6) . ?
C3 C4 1.421(6) . ?
C3 C8 1.498(6) . ?
C4 C5 1.446(6) . ?
C4 C9 1.504(6) . ?
C5 C10 1.504(6) . ?
C6 H6A 0.9800 . ?
C6 H6B 0.9800 . ?
C6 H6C 0.9800 . ?
C7 H7A 0.9800 . ?
C7 H7B 0.9800 . ?
C7 H7C 0.9800 . ?
C8 H8A 0.9800 . ?
C8 H8B 0.9800 . ?
C8 H8C 0.9800 . ?
C9 H9A 0.9800 . ?
C9 H9B 0.9800 . ?
C9 H9C 0.9800 . ?
C10 H10A 0.9800 . ?
C10 H10B 0.9800 . ?
C10 H10C 0.9800 . ?
C11 C12 1.536(6) . ?
C11 C13 1.512(6) . ?
C11 C14 1.525(6) . ?
C12 H12A 0.9800 . ?
C12 H12B 0.9800 . ?
C12 H12C 0.9800 . ?
C13 H13A 0.9800 . ?
C13 H13B 0.9800 . ?
C13 H13C 0.9800 . ?
C14 H14A 0.9800 . ?
C14 H14B 0.9800 . ?
C14 H14C 0.9800 . ?
C15 C16 1.480(5) . ?
C16 C17 1.397(6) . ?
C16 C21 1.404(6) . ?
C17 H17 0.9500 . ?
C17 C18 1.388(6) . ?
C18 H18 0.9500 . ?
C18 C19 1.387(7) . ?
C19 H19 0.9500 . ?
C19 C20 1.389(7) . ?
C20 H20 0.9500 . ?
C20 C21 1.383(6) . ?
C21 H21 0.9500 . ?
C22 C23 1.516(5) . ?
C22 C24 1.525(6) . ?
C22 C25 1.530(6) . ?
C23 H23A 0.9800 . ?
C23 H23B 0.9800 . ?
C23 H23C 0.9800 . ?
C24 H24A 0.9800 . ?
C24 H24B 0.9800 . ?
C24 H24C 0.9800 . ?
C25 H25A 0.9800 . ?
C25 H25B 0.9800 . ?
C25 H25C 0.9800 . ?
C26 C27 1.413(6) . ?
C26 C31 1.409(6) . ?
C27 C28 1.391(6) . ?
C27 C34 1.518(6) . ?
C28 H28 0.9500 . ?
C28 C29 1.370(6) . ?
C29 H29 0.9500 . ?
C29 C30 1.365(6) . ?
C30 H30 0.9500 . ?
C30 C31 1.401(6) . ?
C31 C35 1.520(6) . ?
C32 H32A 0.9800 . ?
C32 H32B 0.9800 . ?
C32 H32C 0.9800 . ?
C32 C34 1.518(6) . ?
C33 H33A 0.9800 . ?
C33 H33B 0.9800 . ?
C33 H33C 0.9800 . ?
C33 C34 1.536(6) . ?
C34 H34 1.0000 . ?
C35 H35 1.0000 . ?
C35 C36 1.542(7) . ?
C35 C37 1.530(6) . ?
C36 H36A 0.9800 . ?
C36 H36B 0.9800 . ?
C36 H36C 0.9800 . ?
C37 H37A 0.9800 . ?
C37 H37B 0.9800 . ?
C37 H37C 0.9800 . ?
C38 C39 1.398(6) . ?
C38 C41 1.508(6) . ?
C39 H39 0.9500 . ?
C39 C40 1.401(6) . ?
C40 C42 1.500(6) . ?
C41 H41A 0.9800 . ?
C41 H41B 0.9800 . ?
C41 H41C 0.9800 . ?
C42 H42A 0.9800 . ?
C42 H42B 0.9800 . ?
C42 H42C 0.9800 . ?
C43 C44 1.410(6) . ?
C43 C48 1.403(6) . ?
C44 C45 1.399(7) . ?
C44 C49 1.514(7) . ?
C45 H45 0.9500 . ?
C45 C46 1.360(7) . ?
C46 H46 0.9500 . ?
C46 C47 1.394(7) . ?
C47 H47 0.9500 . ?
C47 C48 1.392(6) . ?
C48 C52 1.531(7) . ?
C49 H49 1.0000 . ?
C49 C50 1.552(7) . ?
C49 C51 1.537(7) . ?
C50 H50A 0.9800 . ?
C50 H50B 0.9800 . ?
C50 H50C 0.9800 . ?
C51 H51A 0.9800 . ?
C51 H51B 0.9800 . ?
C51 H51C 0.9800 . ?
C52 H52 1.0000 . ?
C52 C53 1.501(7) . ?
C52 C54 1.507(8) . ?
C53 H53A 0.9800 . ?
C53 H53B 0.9800 . ?
C53 H53C 0.9800 . ?
C54 H54A 0.9800 . ?
C54 H54B 0.9800 . ?
C54 H54C 0.9800 . ?

loop_
_geom_torsion_atom_site_label_1
_geom_torsion_atom_site_label_2
_geom_torsion_atom_site_label_3
_geom_torsion_atom_site_label_4
_geom_torsion
_geom_torsion_site_symmetry_1
_geom_torsion_site_symmetry_2
_geom_torsion_site_symmetry_3
_geom_torsion_site_symmetry_4
_geom_torsion_publ_flag
Ga Si N1 C11 71.0(4) . . . . ?
Ga Si N1 C15 -116.6(2) . . . . ?
Ga Si N2 C15 112.4(2) . . . . ?
Ga Si N2 C22 -66.4(4) . . . . ?
Ga N3 C26 C27 -79.2(4) . . . . ?
Ga N3 C26 C31 103.1(4) . . . . ?
Ga N3 C38 C39 -23.9(5) . . . . ?
Ga N3 C38 C41 157.1(3) . . . . ?
Ga N4 C40 C39 11.3(5) . . . . ?
Ga N4 C40 C42 -170.9(3) . . . . ?
Ga N4 C43 C44 -103.3(4) . . . . ?
Ga N4 C43 C48 77.8(5) . . . . ?
Fe C1 C2 C3 -60.2(3) . . . . ?
Fe C1 C2 C7 120.2(4) . . . . ?
Fe C1 C5 C4 61.7(3) . . . . ?
Fe C1 C5 C10 -119.8(5) . . . . ?
Fe C2 C3 C4 -59.1(3) . . . . ?
Fe C2 C3 C8 122.9(4) . . . . ?
Fe C3 C4 C5 -58.3(3) . . . . ?
Fe C3 C4 C9 124.0(4) . . . . ?
Fe C4 C5 C1 -60.7(3) . . . . ?
Fe C4 C5 C10 120.8(4) . . . . ?
P1 Si N1 C11 -60.0(4) . . . . ?
P1 Si N1 C15 112.4(2) . . . . ?
P1 Si N2 C15 -97.8(2) . . . . ?
P1 Si N2 C22 83.3(4) . . . . ?
Si N1 C11 C12 6.7(5) . . . . ?
Si N1 C11 C13 -111.3(4) . . . . ?
Si N1 C11 C14 125.1(4) . . . . ?
Si N1 C15 N2 3.8(3) . . . . ?
Si N1 C15 C16 -173.2(4) . . . . ?
Si N2 C15 N1 -3.8(3) . . . . ?
Si N2 C15 C16 173.2(4) . . . . ?
Si N2 C22 C23 -5.8(5) . . . . ?
Si N2 C22 C24 -125.1(4) . . . . ?
Si N2 C22 C25 112.0(4) . . . . ?
N1 Si N2 C15 2.8(2) . . . . ?
N1 Si N2 C22 -176.0(4) . . . . ?
N1 C15 C16 C17 -90.0(5) . . . . ?
N1 C15 C16 C21 91.4(5) . . . . ?
N2 Si N1 C11 -175.2(4) . . . . ?
N2 Si N1 C15 -2.8(2) . . . . ?
N2 C15 C16 C17 93.6(5) . . . . ?
N2 C15 C16 C21 -85.0(6) . . . . ?
N3 C26 C27 C28 -178.5(3) . . . . ?
N3 C26 C27 C34 2.8(6) . . . . ?
N3 C26 C31 C30 176.1(4) . . . . ?
N3 C26 C31 C35 -5.3(6) . . . . ?
N3 C38 C39 C40 -12.6(7) . . . . ?
N4 C43 C44 C45 -177.8(4) . . . . ?
N4 C43 C44 C49 2.5(6) . . . . ?
N4 C43 C48 C47 177.4(4) . . . . ?
N4 C43 C48 C52 -4.0(6) . . . . ?
C1 C2 C3 Fe 58.4(3) . . . . ?
C1 C2 C3 C4 -0.7(5) . . . . ?
C1 C2 C3 C8 -178.7(4) . . . . ?
C2 C1 C5 Fe -61.6(3) . . . . ?
C2 C1 C5 C4 0.1(5) . . . . ?
C2 C1 C5 C10 178.5(4) . . . . ?
C2 C3 C4 Fe 59.0(3) . . . . ?
C2 C3 C4 C5 0.7(5) . . . . ?
C2 C3 C4 C9 -177.0(4) . . . . ?
C3 C4 C5 Fe 60.2(3) . . . . ?
C3 C4 C5 C1 -0.5(5) . . . . ?
C3 C4 C5 C10 -179.0(4) . . . . ?
C5 C1 C2 Fe 60.6(3) . . . . ?
C5 C1 C2 C3 0.3(5) . . . . ?
C5 C1 C2 C7 -179.2(4) . . . . ?
C6 C1 C2 Fe -122.2(4) . . . . ?
C6 C1 C2 C3 177.6(4) . . . . ?
C6 C1 C2 C7 -2.0(7) . . . . ?
C6 C1 C5 Fe 121.1(4) . . . . ?
C6 C1 C5 C4 -177.1(4) . . . . ?
C6 C1 C5 C10 1.3(7) . . . . ?
C7 C2 C3 Fe -122.0(4) . . . . ?
C7 C2 C3 C4 178.9(4) . . . . ?
C7 C2 C3 C8 0.8(7) . . . . ?
C8 C3 C4 Fe -122.9(4) . . . . ?
C8 C3 C4 C5 178.8(4) . . . . ?
C8 C3 C4 C9 1.1(7) . . . . ?
C9 C4 C5 Fe -122.2(4) . . . . ?
C9 C4 C5 C1 177.2(4) . . . . ?
C9 C4 C5 C10 -1.3(7) . . . . ?
C11 N1 C15 Si 173.4(5) . . . . ?
C11 N1 C15 N2 177.2(4) . . . . ?
C11 N1 C15 C16 0.2(7) . . . . ?
C15 Si N1 C11 -172.4(5) . . . . ?
C15 Si N2 C22 -178.8(5) . . . . ?
C15 N1 C11 C12 -163.3(4) . . . . ?
C15 N1 C11 C13 78.7(5) . . . . ?
C15 N1 C11 C14 -44.9(6) . . . . ?
C15 N2 C22 C23 175.8(4) . . . . ?
C15 N2 C22 C24 56.5(5) . . . . ?
C15 N2 C22 C25 -66.4(5) . . . . ?
C15 C16 C17 C18 -179.8(4) . . . . ?
C15 C16 C21 C20 -179.3(4) . . . . ?
C16 C17 C18 C19 -0.8(7) . . . . ?
C17 C16 C21 C20 2.1(7) . . . . ?
C17 C18 C19 C20 1.8(8) . . . . ?
C18 C19 C20 C21 -0.9(8) . . . . ?
C19 C20 C21 C16 -1.1(8) . . . . ?
C21 C16 C17 C18 -1.2(7) . . . . ?
C22 N2 C15 Si 178.9(5) . . . . ?
C22 N2 C15 N1 175.1(4) . . . . ?
C22 N2 C15 C16 -7.9(7) . . . . ?
C26 N3 C38 C39 165.3(4) . . . . ?
C26 N3 C38 C41 -13.6(5) . . . . ?
C26 C27 C28 C29 2.5(6) . . . . ?
C26 C27 C34 C32 103.1(4) . . . . ?
C26 C27 C34 C33 -133.6(4) . . . . ?
C26 C31 C35 C36 85.4(5) . . . . ?
C26 C31 C35 C37 -152.4(4) . . . . ?
C27 C26 C31 C30 -1.6(6) . . . . ?
C27 C26 C31 C35 177.0(4) . . . . ?
C27 C28 C29 C30 -1.7(7) . . . . ?
C28 C27 C34 C32 -75.7(5) . . . . ?
C28 C27 C34 C33 47.7(5) . . . . ?
C28 C29 C30 C31 -0.9(7) . . . . ?
C29 C30 C31 C26 2.5(6) . . . . ?
C29 C30 C31 C35 -176.1(4) . . . . ?
C30 C31 C35 C36 -96.1(5) . . . . ?
C30 C31 C35 C37 26.2(6) . . . . ?
C31 C26 C27 C28 -0.8(6) . . . . ?
C31 C26 C27 C34 -179.5(4) . . . . ?
C34 C27 C28 C29 -178.7(4) . . . . ?
C38 N3 C26 C27 90.0(4) . . . . ?
C38 N3 C26 C31 -87.7(4) . . . . ?
C38 C39 C40 N4 20.2(7) . . . . ?
C38 C39 C40 C42 -157.7(4) . . . . ?
C40 N4 C43 C44 78.5(5) . . . . ?
C40 N4 C43 C48 -100.4(5) . . . . ?
C41 C38 C39 C40 166.4(4) . . . . ?
C43 N4 C40 C39 -170.3(4) . . . . ?
C43 N4 C40 C42 7.5(6) . . . . ?
C43 C44 C45 C46 0.8(6) . . . . ?
C43 C44 C49 C50 -129.1(5) . . . . ?
C43 C44 C49 C51 111.7(5) . . . . ?
C43 C48 C52 C53 -152.3(5) . . . . ?
C43 C48 C52 C54 83.4(6) . . . . ?
C44 C43 C48 C47 -1.5(7) . . . . ?
C44 C43 C48 C52 177.0(4) . . . . ?
C44 C45 C46 C47 -2.6(7) . . . . ?
C45 C44 C49 C50 51.2(6) . . . . ?
C45 C44 C49 C51 -68.0(5) . . . . ?
C45 C46 C47 C48 2.3(7) . . . . ?
C46 C47 C48 C43 -0.2(7) . . . . ?
C46 C47 C48 C52 -178.8(4) . . . . ?
C47 C48 C52 C53 26.3(7) . . . . ?
C47 C48 C52 C54 -98.1(6) . . . . ?
C48 C43 C44 C45 1.2(6) . . . . ?
C48 C43 C44 C49 -178.5(4) . . . . ?
C49 C44 C45 C46 -179.4(4) . . . . ?

loop_
_smtbx_masks_void_nr
_smtbx_masks_void_average_x
_smtbx_masks_void_average_y
_smtbx_masks_void_average_z
_smtbx_masks_void_volume
_smtbx_masks_void_count_electrons
_smtbx_masks_void_content
1 -0.425 -0.706 -0.425 2608.4 504.6 ?
